data_2014757
loop_
_publ_author_name
'Bia\/lo\'nska, Agata'
'Ciunik, Zbigniew'
'Popek, Tomasz'
'Lis, Tadeusz'

_publ_section_title
;
 Cyclic water pentamers in triclinic crystals of brucinium
 <small>L</small>-glycerate
;
_journal_issue 2
_journal_name_full 'Acta Crystallographica Section C'
_journal_page_first o88
_journal_page_last o91
_journal_paper_doi 10.1107/S0108270104031853
_journal_volume 61
_journal_year 2005
_chemical_formula_iupac 'C23 H27 N2 O4 + , C3 H5 O4 - , 4.75H2 O'
_chemical_formula_moiety 'C23 H27 N2 O4 + , C3 H5 O4 - , 4.75H2 O'
_chemical_formula_sum 'C26 H41.5 N2 O12.75'
_chemical_formula_weight 586.11
_chemical_name_common 'brucinium L-glycerate 4.75 hydrate'
_chemical_name_systematic
;
brucinium L-glycerate 4.75 hydrate
;
_space_group_IT_number 1
_symmetry_cell_setting triclinic
_symmetry_space_group_name_Hall 'P 1'
_symmetry_space_group_name_H-M 'P 1'
_atom_sites_solution_hydrogens geom
_atom_sites_solution_primary direct
_atom_sites_solution_secondary difmap
_audit_creation_method SHELXL97
_cell_angle_alpha 77.21(3)
_cell_angle_beta 87.36(3)
_cell_angle_gamma 81.57(3)
_cell_formula_units_Z 2
_cell_length_a 9.308(3)
_cell_length_b 9.578(3)
_cell_length_c 16.130(4)
_cell_measurement_reflns_used 6626
_cell_measurement_temperature 100(2)
_cell_measurement_theta_max 27.99
_cell_measurement_theta_min 3.37
_cell_volume 1387.1(7)
_computing_cell_refinement 'CrysAlisRED (Oxford Diffraction, 2001)'
_computing_data_collection 'CrysAlisCCD (Oxford Diffraction, 2001)'
_computing_data_reduction CrysAlisRED
_computing_molecular_graphics 'SHELXTL-NT (Bruker, 1999)'
_computing_publication_material SHELXL97
_computing_structure_refinement 'SHELXL97 (Sheldrick, 1997)'
_computing_structure_solution 'SHELXS97 (Sheldrick, 1997)'
_diffrn_ambient_temperature 100(2)
_diffrn_measured_fraction_theta_full 0.992
_diffrn_measured_fraction_theta_max 0.992
_diffrn_measurement_device_type 'Kuma KM4 CCD'
_diffrn_measurement_method \w
_diffrn_radiation_monochromator graphite
_diffrn_radiation_source 'fine-focus sealed tube'
_diffrn_radiation_type MoK\a
_diffrn_radiation_wavelength 0.71073
_diffrn_reflns_av_R_equivalents 0.0454
_diffrn_reflns_av_sigmaI/netI 0.0506
_diffrn_reflns_limit_h_max 12
_diffrn_reflns_limit_h_min -12
_diffrn_reflns_limit_k_max 12
_diffrn_reflns_limit_k_min -12
_diffrn_reflns_limit_l_max 20
_diffrn_reflns_limit_l_min -21
_diffrn_reflns_number 16810
_diffrn_reflns_theta_full 27.99
_diffrn_reflns_theta_max 27.99
_diffrn_reflns_theta_min 3.37
_diffrn_standards_interval_count 0
_diffrn_standards_number 0
_exptl_absorpt_coefficient_mu 0.112
_exptl_absorpt_correction_type none
_exptl_crystal_colour colourless
_exptl_crystal_density_diffrn 1.403
_exptl_crystal_density_meas ?
_exptl_crystal_density_method 'not measured'
_exptl_crystal_description plate
_exptl_crystal_F_000 627
_exptl_crystal_size_max 0.75
_exptl_crystal_size_mid 0.30
_exptl_crystal_size_min 0.07
_refine_diff_density_max 0.224
_refine_diff_density_min -0.203
_refine_ls_extinction_method none
_refine_ls_goodness_of_fit_ref 1.000
_refine_ls_hydrogen_treatment constr
_refine_ls_matrix_type full
_refine_ls_number_parameters 739
_refine_ls_number_reflns 6655
_refine_ls_number_restraints 3
_refine_ls_restrained_S_all 1.000
_refine_ls_R_factor_all 0.0432
_refine_ls_R_factor_gt 0.0369
_refine_ls_shift/su_max 0.002
_refine_ls_shift/su_mean 0.000
_refine_ls_structure_factor_coef Fsqd
_refine_ls_weighting_details 'calc w = 1/[\s^2^(Fo^2^)+(0.043P)^2^] where P=(Fo^2^+2Fc^2^)/3'
_refine_ls_weighting_scheme calc
_refine_ls_wR_factor_gt 0.0781
_refine_ls_wR_factor_ref 0.0810
_reflns_number_gt 5944
_reflns_number_total 6655
_reflns_threshold_expression I>2\s(I)
_cod_data_source_file sx1156.cif
_cod_data_source_block I
_cod_depositor_comments
;
The following automatic conversions were performed:

'_exptl_crystal_density_meas' value 'not measured' was changed to '?'
- the value is perceived as not measured.

Automatic conversion script
Id: cif_fix_values 3008 2015-01-20 13:52:24Z robertas 
;
_cod_original_formula_sum 'C26 H41.50 N2 O12.75'
_cod_database_code 2014757
_cod_database_fobs_code 2014757

loop_
_symmetry_equiv_pos_as_xyz
'x, y, z'

loop_
_atom_site_label
_atom_site_fract_x
_atom_site_fract_y
_atom_site_fract_z
_atom_site_U_iso_or_equiv
_atom_site_adp_type
_atom_site_calc_flag
_atom_site_refinement_flags
_atom_site_occupancy
_atom_site_disorder_assembly
_atom_site_disorder_group
_atom_site_type_symbol
O1 -0.32321(17) 1.07379(19) 0.66635(11) 0.0203(4) Uani d . 1 . . O
O2 0.44291(18) 0.38697(18) 0.82568(12) 0.0224(4) Uani d . 1 . . O
O3 0.37620(18) 0.49669(18) 0.95732(11) 0.0203(4) Uani d . 1 . . O
O4 -0.04590(17) 0.89874(18) 0.91407(11) 0.0193(4) Uani d . 1 . . O
N1 -0.0566(2) 0.7843(2) 0.80531(12) 0.0148(4) Uani d . 1 . . N
N2 -0.1057(2) 0.6556(2) 0.54934(13) 0.0184(4) Uani d . 1 . . N
H2 -0.0771 0.5786 0.5166 0.033 Uiso d . 1 . . H
C1 0.2203(3) 0.5106(3) 0.75278(15) 0.0175(5) Uani d . 1 . . C
H1 0.2403 0.4641 0.7049 0.014 Uiso d . 1 . . H
C2 0.3152(3) 0.4790(2) 0.82028(16) 0.0165(5) Uani d . 1 . . C
C3 0.2805(2) 0.5421(2) 0.89177(15) 0.0163(5) Uani d . 1 . . C
C4 0.1571(2) 0.6429(2) 0.89267(15) 0.0164(5) Uani d . 1 . . C
H4 0.1364 0.6935 0.9426 0.018 Uiso d . 1 . . H
C5 0.0678(2) 0.6772(3) 0.82190(15) 0.0159(5) Uani d . 1 . . C
C6 0.0961(2) 0.6105(2) 0.75420(14) 0.0150(4) Uani d . 1 . . C
C7 -0.0263(2) 0.6576(2) 0.69114(15) 0.0156(5) Uani d . 1 . . C
C8 -0.1067(2) 0.7961(2) 0.71739(15) 0.0146(4) Uani d . 1 . . C
H8 -0.2118 0.7929 0.7171 0.013 Uiso d . 1 . . H
C9 -0.0915(2) 0.8983(3) 0.84341(15) 0.0161(5) Uani d . 1 . . C
C10 -0.1937(3) 1.0244(3) 0.79371(16) 0.0175(5) Uani d . 1 . . C
H10A -0.2970 1.0040 0.8074 0.014 Uiso d . 1 . . H
H10B -0.1733 1.1053 0.8153 0.017 Uiso d . 1 . . H
C11 -0.1780(2) 1.0601(3) 0.69569(16) 0.0176(5) Uani d . 1 . . C
H11 -0.1424 1.1548 0.6770 0.016 Uiso d . 1 . . H
C12 -0.3404(3) 1.1251(3) 0.57635(17) 0.0246(5) Uani d . 1 . . C
H12A -0.4327 1.1831 0.5672 0.022 Uiso d . 1 . . H
H12B -0.2710 1.1939 0.5549 0.015 Uiso d . 1 . . H
C13 -0.3206(3) 1.0007(3) 0.53225(16) 0.0223(5) Uani d . 1 . . C
H13 -0.4067 0.9812 0.5071 0.030 Uiso d . 1 . . H
C14 -0.1928(3) 0.9177(3) 0.53037(15) 0.0195(5) Uani d . 1 . . C
C15 -0.1737(3) 0.7911(3) 0.48849(16) 0.0217(5) Uani d . 1 . . C
H15A -0.2650 0.7714 0.4699 0.014 Uiso d . 1 . . H
H15B -0.1112 0.8093 0.4393 0.024 Uiso d . 1 . . H
C16 -0.2135(3) 0.5927(3) 0.61528(17) 0.0225(5) Uani d . 1 . . C
H16A -0.2915 0.6801 0.6184 0.015 Uiso d . 1 . . H
H16B -0.2566 0.5196 0.5952 0.020 Uiso d . 1 . . H
C17 -0.1282(3) 0.5422(3) 0.69703(16) 0.0186(5) Uani d . 1 . . C
H17A -0.1980 0.5339 0.7488 0.018 Uiso d . 1 . . H
H17B -0.0775 0.4499 0.6999 0.017 Uiso d . 1 . . H
C18 -0.0713(2) 0.9418(2) 0.66628(15) 0.0154(4) Uani d . 1 . . C
H18 0.0251 0.9596 0.6854 0.019 Uiso d . 1 . . H
C19 -0.0576(2) 0.9451(3) 0.56985(15) 0.0175(5) Uani d . 1 . . C
H19 -0.0336 1.0427 0.5407 0.025 Uiso d . 1 . . H
C20 0.0684(2) 0.8273(3) 0.55867(15) 0.0182(5) Uani d . 1 . . C
H20A 0.1496 0.8408 0.5892 0.018 Uiso d . 1 . . H
H20B 0.0941 0.8329 0.5018 0.017 Uiso d . 1 . . H
C21 0.0241(2) 0.6811(3) 0.59729(15) 0.0170(5) Uani d . 1 . . C
H21 0.1009 0.6052 0.5914 0.017 Uiso d . 1 . . H
C22 0.4914(3) 0.3369(3) 0.75073(19) 0.0315(7) Uani d . 1 . . C
H22A 0.4238 0.2769 0.7328 0.026 Uiso d . 1 . . H
H22B 0.4971 0.4208 0.7007 0.030 Uiso d . 1 . . H
H22C 0.5902 0.2809 0.7660 0.028 Uiso d . 1 . . H
C23 0.3455(3) 0.5625(3) 1.02841(17) 0.0238(5) Uani d . 1 . . C
H23A 0.2511 0.5359 1.0569 0.018 Uiso d . 1 . . H
H23B 0.4224 0.5287 1.0705 0.021 Uiso d . 1 . . H
H23C 0.3426 0.6664 1.0122 0.025 Uiso d . 1 . . H
O1A 0.02633(18) 1.30966(18) 1.02618(11) 0.0215(4) Uani d . 1 . . O
O2A 0.67660(18) 0.61936(18) 0.86709(11) 0.0207(4) Uani d . 1 . . O
O3A 0.51900(17) 0.73214(19) 0.73484(11) 0.0195(4) Uani d . 1 . . O
O4A 0.13090(18) 1.13867(19) 0.77405(11) 0.0205(4) Uani d . 1 . . O
N1A 0.2877(2) 1.1089(2) 0.88310(13) 0.0162(4) Uani d . 1 . . N
N2A 0.5053(2) 1.0615(2) 1.14170(13) 0.0185(4) Uani d . 1 . . N
H2A 0.5807 1.0200 1.1743 0.027 Uiso d . 1 . . H
C1A 0.5806(2) 0.8146(3) 0.93868(15) 0.0162(5) Uani d . 1 . . C
H1A 0.6441 0.7775 0.9904 0.016 Uiso d . 1 . . H
C2A 0.5867(2) 0.7448(3) 0.87170(16) 0.0170(5) Uani d . 1 . . C
C3A 0.4976(2) 0.8039(3) 0.79981(15) 0.0155(5) Uani d . 1 . . C
C4A 0.3968(2) 0.9270(3) 0.79748(15) 0.0159(5) Uani d . 1 . . C
H4A 0.3333 0.9634 0.7544 0.012 Uiso d . 1 . . H
C5A 0.3887(2) 0.9907(2) 0.86770(15) 0.0157(5) Uani d . 1 . . C
C6A 0.4810(2) 0.9391(3) 0.93600(15) 0.0160(5) Uani d . 1 . . C
C7A 0.4564(2) 1.0352(2) 0.99889(15) 0.0155(4) Uani d . 1 . . C
C8A 0.3054(2) 1.1244(2) 0.97194(15) 0.0155(4) Uani d . 1 . . C
H8A 0.3128 1.2265 0.9674 0.021 Uiso d . 1 . . H
C9A 0.1569(2) 1.1576(3) 0.84517(15) 0.0170(5) Uani d . 1 . . C
C10A 0.0468(2) 1.2413(3) 0.89480(15) 0.0166(5) Uani d . 1 . . C
H10C 0.0743 1.3421 0.8836 0.027 Uiso d . 1 . . H
H10D -0.0416 1.2477 0.8683 0.023 Uiso d . 1 . . H
C11A 0.0390(2) 1.1819(3) 0.99192(16) 0.0179(5) Uani d . 1 . . C
H11A -0.0459 1.1321 1.0084 0.011 Uiso d . 1 . . H
C12A 0.0052(3) 1.2860(3) 1.11673(17) 0.0246(6) Uani d . 1 . . C
H12C -0.0507 1.3837 1.1238 0.029 Uiso d . 1 . . H
H12D -0.0455 1.2016 1.1358 0.025 Uiso d . 1 . . H
C13A 0.1490(3) 1.2579(3) 1.16057(16) 0.0225(5) Uani d . 1 . . C
H13A 0.1794 1.3288 1.1863 0.016 Uiso d . 1 . . H
C14A 0.2404(3) 1.1382(3) 1.15885(16) 0.0191(5) Uani d . 1 . . C
C15A 0.3859(3) 1.1073(3) 1.20094(16) 0.0210(5) Uani d . 1 . . C
H15C 0.4118 1.1960 1.2179 0.014 Uiso d . 1 . . H
H15D 0.3856 1.0331 1.2488 0.017 Uiso d . 1 . . H
C16A 0.5496(3) 1.1882(3) 1.07694(17) 0.0221(5) Uani d . 1 . . C
H16C 0.4672 1.2732 1.0723 0.023 Uiso d . 1 . . H
H16D 0.6328 1.2230 1.0969 0.026 Uiso d . 1 . . H
C17A 0.5749(2) 1.1353(3) 0.99455(16) 0.0193(5) Uani d . 1 . . C
H17C 0.5595 1.2173 0.9447 0.016 Uiso d . 1 . . H
H17D 0.6706 1.0790 0.9910 0.012 Uiso d . 1 . . H
C18A 0.1733(2) 1.0701(2) 1.02164(15) 0.0152(4) Uani d . 1 . . C
H18A 0.1576 0.9856 1.0015 0.015 Uiso d . 1 . . H
C19A 0.2006(3) 1.0205(3) 1.11784(15) 0.0178(5) Uani d . 1 . . C
H19A 0.1171 0.9836 1.1466 0.026 Uiso d . 1 . . H
C20A 0.3266(3) 0.8957(3) 1.12935(15) 0.0191(5) Uani d . 1 . . C
H20C 0.3010 0.8224 1.1021 0.020 Uiso d . 1 . . H
H20D 0.3394 0.8477 1.1897 0.019 Uiso d . 1 . . H
C21A 0.4643(3) 0.9529(3) 1.09258(15) 0.0175(5) Uani d . 1 . . C
H21A 0.5417 0.8746 1.1008 0.019 Uiso d . 1 . . H
C22A 0.7538(3) 0.5462(3) 0.94277(17) 0.0266(6) Uani d . 1 . . C
H22D 0.8292 0.6035 0.9545 0.028 Uiso d . 1 . . H
H22E 0.6833 0.5199 0.9941 0.023 Uiso d . 1 . . H
H22F 0.8000 0.4474 0.9329 0.023 Uiso d . 1 . . H
C23A 0.4217(3) 0.7856(3) 0.66515(17) 0.0229(5) Uani d . 1 . . C
H23D 0.3238 0.7811 0.6854 0.026 Uiso d . 1 . . H
H23E 0.4406 0.8832 0.6367 0.014 Uiso d . 1 . . H
H23F 0.4410 0.7202 0.6264 0.022 Uiso d . 1 . . H
O5 -0.11449(19) 0.4851(2) 0.43795(12) 0.0250(4) Uani d . 1 . . O
O6 -0.0597(2) 0.2627(2) 0.41413(13) 0.0262(4) Uani d . 1 . . O
O7 0.16182(19) 0.50466(19) 0.46890(12) 0.0239(4) Uani d . 1 . . O
H71 0.1719 0.5620 0.4201 0.026 Uiso d . 1 . . H
O8 0.0737(2) 0.2986(2) 0.60593(12) 0.0267(4) Uani d . 1 . . O
H81 0.1061 0.2481 0.6530 0.029 Uiso d . 1 . . H
C24 -0.0276(3) 0.3729(3) 0.43506(15) 0.0190(5) Uani d . 1 . . C
C25 0.1319(3) 0.3682(3) 0.45835(16) 0.0196(5) Uani d . 1 . . C
H25 0.1878 0.3412 0.4117 0.027 Uiso d . 1 . . H
C26 0.1702(3) 0.2594(3) 0.54080(17) 0.0214(5) Uani d . 1 . . C
H26A 0.1609 0.1637 0.5329 0.013 Uiso d . 1 . . H
H26B 0.2735 0.2598 0.5592 0.027 Uiso d . 1 . . H
O5A 0.73808(19) 0.98905(19) 0.24806(12) 0.0227(4) Uani d . 1 . . O
O6A 0.97024(18) 0.89743(19) 0.27340(11) 0.0221(4) Uani d . 1 . . O
O7A 0.67287(18) 0.73748(19) 0.21906(12) 0.0220(4) Uani d . 1 . . O
H72 0.6227 0.7634 0.2661 0.027 Uiso d . 1 . . H
O8A 0.8440(2) 0.8674(2) 0.08107(11) 0.0268(4) Uani d . 1 . . O
H82 0.8815 0.8631 0.0331 0.025 Uiso d . 1 . . H
C24A 0.8445(3) 0.8906(3) 0.25138(15) 0.0175(5) Uani d . 1 . . C
C25A 0.8228(3) 0.7493(3) 0.22702(16) 0.0193(5) Uani d . 1 . . C
H25A 0.8639 0.6616 0.2709 0.019 Uiso d . 1 . . H
C26A 0.8991(3) 0.7408(3) 0.14239(17) 0.0222(5) Uani d . 1 . . C
H26C 0.8776 0.6514 0.1231 0.017 Uiso d . 1 . . H
H26D 1.0066 0.7358 0.1479 0.023 Uiso d . 1 . . H
O1W 0.11184(19) 0.0383(2) 0.36902(12) 0.0263(4) Uani d . 1 . . O
H11W 0.0546 0.1186 0.3822 0.023 Uiso d . 1 . . H
H12W 0.0641 0.0133 0.3317 0.021 Uiso d . 1 . . H
O2W 0.20073(19) 0.68878(19) 0.31836(12) 0.0245(4) Uani d . 1 . . O
H21W 0.1279 0.7599 0.3007 0.026 Uiso d . 1 . . H
H22W 0.2802 0.7215 0.3299 0.050 Uiso d . 1 . . H
O3W 0.3403(2) 0.4559(2) 0.25326(13) 0.0297(4) Uani d . 1 . . O
H31W 0.3002 0.5408 0.2657 0.039 Uiso d . 1 . . H
H32W 0.4272 0.4730 0.2280 0.075 Uiso d . 1 . . H
O4W 0.4748(2) 0.7596(2) 0.35034(13) 0.0278(4) Uani d . 1 . . O
H41W 0.5099 0.6781 0.3869 0.048 Uiso d . 1 . . H
H42W 0.4470 0.8296 0.3873 0.041 Uiso d . 1 . . H
O5W 0.5931(2) 0.4967(2) 0.44411(19) 0.0502(7) Uani d . 1 . . O
H51W 0.5641 0.4229 0.4268 0.097 Uiso d . 1 . . H
H52W 0.6995 0.4829 0.4508 0.093 Uiso d . 1 . . H
O6W 0.3996(4) 0.5221(5) 0.5625(3) 0.0358(10) Uani d P 0.50 . . O
H61W 0.4562 0.5096 0.5238 0.015 Uiso d P 0.50 . . H
H62W 0.3171 0.5144 0.5333 0.025 Uiso d P 0.50 . . H
O7W 0.7404(2) 0.24146(19) 0.29997(13) 0.0263(4) Uani d . 1 . . O
H71W 0.8007 0.2511 0.3372 0.079 Uiso d . 1 . . H
H72W 0.7607 0.1577 0.2891 0.035 Uiso d . 1 . . H
O8W 0.4834(2) 0.2614(2) 0.38974(13) 0.0299(4) Uani d . 1 . . O
H81W 0.5659 0.2413 0.3569 0.071 Uiso d . 1 . . H
H82W 0.4303 0.3227 0.3460 0.049 Uiso d . 1 . . H
O9W 0.3840(2) 0.9841(2) 0.42763(13) 0.0297(4) Uani d . 1 . . O
H91W 0.2863 1.0061 0.4081 0.016 Uiso d . 1 . . H
H92W 0.4118 1.0677 0.4154 0.031 Uiso d . 1 . . H
O10W 0.6170(2) 0.4796(2) 0.17967(13) 0.0278(4) Uani d . 1 . . O
H1W 0.6693 0.4041 0.2161 0.082 Uiso d . 1 . . H
H2W 0.6354 0.5599 0.1951 0.061 Uiso d . 1 . . H

loop_
_atom_site_aniso_label
_atom_site_aniso_U_11
_atom_site_aniso_U_22
_atom_site_aniso_U_33
_atom_site_aniso_U_12
_atom_site_aniso_U_13
_atom_site_aniso_U_23
O1 0.0144(8) 0.0242(9) 0.0204(9) 0.0012(7) -0.0037(7) -0.0024(7)
O2 0.0169(8) 0.0188(9) 0.0277(10) 0.0054(7) -0.0005(7) -0.0019(7)
O3 0.0191(8) 0.0168(8) 0.0232(9) 0.0010(7) -0.0075(7) -0.0015(7)
O4 0.0191(8) 0.0211(9) 0.0182(9) -0.0008(7) -0.0019(7) -0.0065(7)
N1 0.0141(9) 0.0159(10) 0.0135(10) -0.0005(7) -0.0007(7) -0.0025(7)
N2 0.0156(9) 0.0237(11) 0.0178(10) -0.0048(8) -0.0004(8) -0.0069(8)
C1 0.0179(11) 0.0159(11) 0.0171(12) -0.0018(9) 0.0030(9) -0.0012(9)
C2 0.0157(11) 0.0111(10) 0.0208(12) -0.0005(9) 0.0008(9) -0.0002(9)
C3 0.0154(11) 0.0140(11) 0.0182(12) -0.0037(9) -0.0022(9) 0.0009(9)
C4 0.0165(11) 0.0162(11) 0.0164(11) -0.0031(9) -0.0012(9) -0.0024(9)
C5 0.0122(10) 0.0164(11) 0.0172(12) -0.0010(9) 0.0007(9) -0.0007(9)
C6 0.0140(10) 0.0158(11) 0.0139(11) -0.0008(8) -0.0018(9) -0.0012(9)
C7 0.0144(11) 0.0158(11) 0.0160(11) -0.0008(9) -0.0003(9) -0.0028(9)
C8 0.0129(10) 0.0166(11) 0.0138(11) -0.0007(8) -0.0015(8) -0.0027(9)
C9 0.0120(10) 0.0199(12) 0.0171(12) -0.0044(9) 0.0020(9) -0.0044(9)
C10 0.0149(11) 0.0171(11) 0.0202(12) 0.0004(9) 0.0007(9) -0.0050(9)
C11 0.0150(11) 0.0157(11) 0.0213(12) -0.0018(9) -0.0021(9) -0.0020(9)
C12 0.0217(12) 0.0246(13) 0.0236(13) 0.0035(10) -0.0075(10) -0.0002(10)
C13 0.0184(12) 0.0297(14) 0.0169(12) -0.0024(10) -0.0039(10) -0.0008(10)
C14 0.0192(12) 0.0241(13) 0.0140(11) -0.0028(10) -0.0017(9) -0.0011(9)
C15 0.0209(12) 0.0288(14) 0.0157(12) -0.0015(10) -0.0056(10) -0.0057(10)
C16 0.0176(11) 0.0290(13) 0.0231(13) -0.0076(10) 0.0004(10) -0.0081(11)
C17 0.0200(12) 0.0181(12) 0.0189(12) -0.0030(9) 0.0031(9) -0.0068(9)
C18 0.0131(10) 0.0163(11) 0.0167(11) -0.0024(8) -0.0004(9) -0.0033(9)
C19 0.0142(11) 0.0211(12) 0.0164(11) -0.0033(9) -0.0008(9) -0.0015(9)
C20 0.0148(11) 0.0255(13) 0.0135(11) -0.0038(9) 0.0019(9) -0.0023(9)
C21 0.0114(10) 0.0222(12) 0.0177(12) -0.0010(9) -0.0006(9) -0.0055(9)
C22 0.0254(14) 0.0308(15) 0.0313(15) 0.0099(12) 0.0053(12) -0.0018(12)
C23 0.0222(12) 0.0252(13) 0.0234(13) -0.0003(10) -0.0066(10) -0.0046(10)
O1A 0.0221(9) 0.0200(9) 0.0213(9) 0.0027(7) -0.0009(7) -0.0059(7)
O2A 0.0175(8) 0.0199(9) 0.0226(9) 0.0046(7) -0.0009(7) -0.0045(7)
O3A 0.0144(8) 0.0253(9) 0.0199(9) -0.0001(7) -0.0022(7) -0.0086(7)
O4A 0.0167(8) 0.0262(9) 0.0175(9) -0.0007(7) -0.0037(7) -0.0032(7)
N1A 0.0141(9) 0.0173(10) 0.0154(10) -0.0006(7) -0.0016(7) -0.0005(8)
N2A 0.0186(10) 0.0186(10) 0.0183(10) -0.0024(8) -0.0042(8) -0.0029(8)
C1A 0.0131(10) 0.0188(11) 0.0157(11) -0.0036(9) -0.0014(9) -0.0004(9)
C2A 0.0116(10) 0.0169(11) 0.0206(12) -0.0023(9) 0.0007(9) -0.0002(9)
C3A 0.0101(10) 0.0198(12) 0.0179(12) -0.0054(9) 0.0021(8) -0.0051(9)
C4A 0.0119(10) 0.0188(11) 0.0167(12) -0.0025(9) -0.0038(9) -0.0020(9)
C5A 0.0111(10) 0.0160(11) 0.0180(12) -0.0016(8) -0.0008(9) 0.0007(9)
C6A 0.0127(10) 0.0188(11) 0.0161(11) -0.0025(9) 0.0006(9) -0.0030(9)
C7A 0.0126(10) 0.0151(11) 0.0176(11) 0.0003(8) -0.0009(9) -0.0023(9)
C8A 0.0153(10) 0.0154(11) 0.0156(11) -0.0030(9) -0.0022(8) -0.0020(9)
C9A 0.0147(11) 0.0174(11) 0.0180(12) -0.0040(9) -0.0013(9) -0.0007(9)
C10A 0.0115(10) 0.0212(12) 0.0167(12) -0.0012(9) -0.0032(9) -0.0037(9)
C11A 0.0126(10) 0.0202(12) 0.0209(12) -0.0017(9) 0.0005(9) -0.0046(10)
C12A 0.0246(13) 0.0287(14) 0.0207(13) 0.0031(11) 0.0008(10) -0.0107(11)
C13A 0.0268(13) 0.0224(13) 0.0177(12) -0.0007(10) -0.0014(10) -0.0044(10)
C14A 0.0218(12) 0.0181(12) 0.0162(11) -0.0038(9) 0.0002(9) -0.0009(9)
C15A 0.0247(12) 0.0206(12) 0.0172(12) 0.0018(10) -0.0044(10) -0.0052(10)
C16A 0.0243(12) 0.0191(12) 0.0226(13) -0.0059(10) -0.0062(10) -0.0006(10)
C17A 0.0145(11) 0.0189(12) 0.0233(13) -0.0014(9) -0.0040(9) -0.0022(10)
C18A 0.0150(11) 0.0135(11) 0.0169(11) -0.0018(9) -0.0014(9) -0.0024(9)
C19A 0.0196(11) 0.0160(11) 0.0170(12) -0.0033(9) 0.0003(9) -0.0013(9)
C20A 0.0237(12) 0.0159(11) 0.0166(12) -0.0023(9) -0.0016(10) -0.0012(9)
C21A 0.0209(11) 0.0164(11) 0.0147(11) -0.0017(9) -0.0030(9) -0.0027(9)
C22A 0.0231(13) 0.0258(14) 0.0254(14) 0.0089(11) -0.0028(11) -0.0016(11)
C23A 0.0171(12) 0.0286(14) 0.0236(13) 0.0007(10) -0.0045(10) -0.0091(11)
O5 0.0209(9) 0.0269(10) 0.0279(10) 0.0015(7) -0.0061(7) -0.0095(8)
O6 0.0245(9) 0.0221(9) 0.0342(11) -0.0002(7) -0.0065(8) -0.0115(8)
O7 0.0240(9) 0.0243(9) 0.0242(9) -0.0096(7) 0.0025(7) -0.0034(7)
O8 0.0234(9) 0.0306(10) 0.0205(9) 0.0043(8) 0.0006(7) 0.0010(8)
C24 0.0208(12) 0.0203(12) 0.0155(12) -0.0027(10) -0.0014(9) -0.0028(9)
C25 0.0177(11) 0.0224(12) 0.0199(12) -0.0042(10) 0.0025(9) -0.0065(10)
C26 0.0169(11) 0.0205(12) 0.0258(14) -0.0006(9) -0.0008(10) -0.0042(10)
O5A 0.0200(8) 0.0235(9) 0.0261(10) 0.0006(7) -0.0046(7) -0.0099(7)
O6A 0.0176(8) 0.0244(9) 0.0258(10) -0.0035(7) -0.0031(7) -0.0079(7)
O7A 0.0161(8) 0.0227(9) 0.0268(10) -0.0050(7) -0.0029(7) -0.0030(7)
O8A 0.0291(10) 0.0301(10) 0.0175(9) 0.0037(8) 0.0024(7) -0.0030(7)
C24A 0.0192(11) 0.0173(11) 0.0141(11) -0.0013(9) -0.0001(9) -0.0006(9)
C25A 0.0186(11) 0.0167(12) 0.0219(12) -0.0010(9) -0.0043(10) -0.0027(9)
C26A 0.0206(12) 0.0199(12) 0.0252(13) 0.0032(10) -0.0021(10) -0.0067(10)
O1W 0.0227(9) 0.0289(10) 0.0292(10) 0.0007(8) -0.0065(8) -0.0122(8)
O2W 0.0189(8) 0.0220(9) 0.0298(10) -0.0021(7) -0.0008(7) -0.0002(7)
O3W 0.0261(10) 0.0281(10) 0.0362(11) -0.0024(8) -0.0005(8) -0.0107(9)
O4W 0.0225(9) 0.0247(10) 0.0335(11) 0.0000(7) -0.0001(8) -0.0027(8)
O5W 0.0304(12) 0.0251(11) 0.092(2) -0.0016(9) -0.0278(12) -0.0021(11)
O6W 0.031(2) 0.055(3) 0.027(2) -0.0085(19) 0.0006(17) -0.0199(19)
O7W 0.0244(9) 0.0205(9) 0.0348(11) 0.0021(7) -0.0079(8) -0.0099(8)
O8W 0.0233(9) 0.0315(11) 0.0334(11) -0.0026(8) -0.0021(8) -0.0047(9)
O9W 0.0218(9) 0.0265(10) 0.0399(12) -0.0029(8) -0.0094(8) -0.0041(8)
O10W 0.0272(10) 0.0255(10) 0.0310(11) -0.0038(8) -0.0043(8) -0.0061(8)

loop_
_atom_type_symbol
_atom_type_description
_atom_type_scat_dispersion_real
_atom_type_scat_dispersion_imag
_atom_type_scat_source
C C 0.0033 0.0000 'International Tables Vol C Tables 4.2.6.8 and 6.1.1.4'
H H 0.0000 0.0000 'International Tables Vol C Tables 4.2.6.8 and 6.1.1.4'
N N 0.0061 0.0000 'International Tables Vol C Tables 4.2.6.8 and 6.1.1.4'
O O 0.0106 0.0000 'International Tables Vol C Tables 4.2.6.8 and 6.1.1.4'

loop_
_geom_angle_atom_site_label_1
_geom_angle_atom_site_label_2
_geom_angle_atom_site_label_3
_geom_angle
C11 O1 C12 115.02(19)
C2 O2 C22 116.6(2)
C3 O3 C23 116.00(18)
C9 N1 C5 126.2(2)
C9 N1 C8 119.49(19)
C5 N1 C8 109.25(18)
C16 N2 C15 112.42(18)
C16 N2 C21 107.48(18)
C15 N2 C21 112.84(19)
C16 N2 H2 104.0
C15 N2 H2 108.4
C21 N2 H2 111.4
C2 C1 C6 119.1(2)
C2 C1 H1 120.6
C6 C1 H1 120.3
O2 C2 C1 125.1(2)
O2 C2 C3 115.0(2)
C1 C2 C3 119.8(2)
O3 C3 C4 123.9(2)
O3 C3 C2 115.32(19)
C4 C3 C2 120.8(2)
C3 C4 C5 117.7(2)
C3 C4 H4 120.5
C5 C4 H4 121.7
C6 C5 C4 122.0(2)
C6 C5 N1 110.1(2)
C4 C5 N1 127.9(2)
C5 C6 C1 120.4(2)
C5 C6 C7 110.38(19)
C1 C6 C7 129.2(2)
C6 C7 C21 114.21(19)
C6 C7 C17 112.80(19)
C21 C7 C17 102.18(19)
C6 C7 C8 102.39(18)
C21 C7 C8 114.30(19)
C17 C7 C8 111.36(18)
N1 C8 C18 105.82(18)
N1 C8 C7 104.26(17)
C18 C8 C7 117.25(19)
N1 C8 H8 110.7
C18 C8 H8 110.3
C7 C8 H8 108.2
O4 C9 N1 122.6(2)
O4 C9 C10 122.1(2)
N1 C9 C10 115.2(2)
C9 C10 C11 117.88(19)
C9 C10 H10A 108.1
C11 C10 H10A 106.7
C9 C10 H10B 103.2
C11 C10 H10B 109.2
H10A C10 H10B 111.8
O1 C11 C18 114.5(2)
O1 C11 C10 104.26(18)
C18 C11 C10 110.16(18)
O1 C11 H11 108.6
C18 C11 H11 109.9
C10 C11 H11 109.2
O1 C12 C13 110.6(2)
O1 C12 H12A 107.7
C13 C12 H12A 113.6
O1 C12 H12B 109.1
C13 C12 H12B 111.8
H12A C12 H12B 103.8
C14 C13 C12 121.7(2)
C14 C13 H13 121.6
C12 C13 H13 116.7
C13 C14 C15 121.8(2)
C13 C14 C19 122.5(2)
C15 C14 C19 115.7(2)
C14 C15 N2 110.49(19)
C14 C15 H15A 112.6
N2 C15 H15A 107.6
C14 C15 H15B 110.0
N2 C15 H15B 108.5
H15A C15 H15B 107.6
N2 C16 C17 104.81(19)
N2 C16 H16A 103.7
C17 C16 H16A 111.3
N2 C16 H16B 109.4
C17 C16 H16B 116.8
H16A C16 H16B 109.9
C16 C17 C7 103.4(2)
C16 C17 H17A 110.2
C7 C17 H17A 114.3
C16 C17 H17B 110.5
C7 C17 H17B 112.5
H17A C17 H17B 106.1
C8 C18 C11 107.31(18)
C8 C18 C19 111.86(19)
C11 C18 C19 118.22(19)
C8 C18 H18 109.1
C11 C18 H18 102.2
C19 C18 H18 107.5
C14 C19 C20 108.9(2)
C14 C19 C18 114.73(19)
C20 C19 C18 106.62(18)
C14 C19 H19 108.9
C20 C19 H19 110.2
C18 C19 H19 107.4
C21 C20 C19 108.84(19)
C21 C20 H20A 109.0
C19 C20 H20A 107.4
C21 C20 H20B 110.1
C19 C20 H20B 111.8
H20A C20 H20B 109.7
C20 C21 N2 110.31(19)
C20 C21 C7 116.0(2)
N2 C21 C7 104.70(18)
C20 C21 H21 110.8
N2 C21 H21 105.7
C7 C21 H21 108.8
O2 C22 H22A 113.1
O2 C22 H22B 110.9
H22A C22 H22B 105.2
O2 C22 H22C 103.9
H22A C22 H22C 112.5
H22B C22 H22C 111.4
O3 C23 H23A 110.0
O3 C23 H23B 110.6
H23A C23 H23B 107.9
O3 C23 H23C 111.6
H23A C23 H23C 111.1
H23B C23 H23C 105.6
C12A O1A C11A 115.11(19)
C2A O2A C22A 116.27(19)
C3A O3A C23A 115.35(18)
C9A N1A C5A 126.1(2)
C9A N1A C8A 118.91(19)
C5A N1A C8A 108.79(18)
C16A N2A C15A 112.36(19)
C16A N2A C21A 107.33(19)
C15A N2A C21A 113.27(19)
C16A N2A H2A 108.8
C15A N2A H2A 106.1
C21A N2A H2A 108.9
C2A C1A C6A 119.0(2)
C2A C1A H1A 122.6
C6A C1A H1A 118.4
O2A C2A C1A 125.1(2)
O2A C2A C3A 114.7(2)
C1A C2A C3A 120.2(2)
O3A C3A C4A 123.6(2)
O3A C3A C2A 115.5(2)
C4A C3A C2A 120.9(2)
C3A C4A C5A 117.4(2)
C3A C4A H4A 123.1
C5A C4A H4A 119.4
C6A C5A C4A 122.2(2)
C6A C5A N1A 110.0(2)
C4A C5A N1A 127.8(2)
C5A C6A C1A 120.2(2)
C5A C6A C7A 110.8(2)
C1A C6A C7A 129.0(2)
C6A C7A C21A 114.1(2)
C6A C7A C17A 113.42(19)
C21A C7A C17A 101.75(19)
C6A C7A C8A 102.10(18)
C21A C7A C8A 114.58(19)
C17A C7A C8A 111.38(19)
N1A C8A C18A 105.67(19)
N1A C8A C7A 104.37(18)
C18A C8A C7A 116.47(19)
N1A C8A H8A 105.5
C18A C8A H8A 115.5
C7A C8A H8A 108.1
O4A C9A N1A 122.5(2)
O4A C9A C10A 122.4(2)
N1A C9A C10A 115.1(2)
C9A C10A C11A 116.59(19)
C9A C10A H10C 105.5
C11A C10A H10C 109.0
C9A C10A H10D 105.1
C11A C10A H10D 112.8
H10C C10A H10D 107.3
O1A C11A C18A 114.57(19)
O1A C11A C10A 103.49(19)
C18A C11A C10A 110.46(19)
O1A C11A H11A 110.2
C18A C11A H11A 106.6
C10A C11A H11A 111.7
O1A C12A C13A 110.5(2)
O1A C12A H12C 102.0
C13A C12A H12C 110.2
O1A C12A H12D 108.8
C13A C12A H12D 108.9
H12C C12A H12D 116.2
C14A C13A C12A 120.6(2)
C14A C13A H13A 118.7
C12A C13A H13A 120.6
C13A C14A C15A 122.1(2)
C13A C14A C19A 121.8(2)
C15A C14A C19A 116.0(2)
C14A C15A N2A 111.2(2)
C14A C15A H15C 111.3
N2A C15A H15C 107.0
C14A C15A H15D 110.1
N2A C15A H15D 107.9
H15C C15A H15D 109.2
N2A C16A C17A 105.3(2)
N2A C16A H16C 108.4
C17A C16A H16C 112.3
N2A C16A H16D 110.7
C17A C16A H16D 115.4
H16C C16A H16D 104.6
C16A C17A C7A 102.8(2)
C16A C17A H17C 110.7
C7A C17A H17C 110.4
C16A C17A H17D 113.1
C7A C17A H17D 109.2
H17C C17A H17D 110.4
C8A C18A C19A 112.54(19)
C8A C18A C11A 107.93(18)
C19A C18A C11A 118.16(19)
C8A C18A H18A 105.8
C19A C18A H18A 106.9
C11A C18A H18A 104.4
C14A C19A C20A 108.8(2)
C14A C19A C18A 113.98(19)
C20A C19A C18A 106.84(19)
C14A C19A H19A 109.1
C20A C19A H19A 107.7
C18A C19A H19A 110.2
C21A C20A C19A 109.26(19)
C21A C20A H20C 112.5
C19A C20A H20C 108.1
C21A C20A H20D 110.5
C19A C20A H20D 111.3
H20C C20A H20D 105.2
C20A C21A N2A 110.43(19)
C20A C21A C7A 115.5(2)
N2A C21A C7A 104.97(19)
C20A C21A H21A 108.3
N2A C21A H21A 106.1
C7A C21A H21A 111.2
O2A C22A H22D 110.4
O2A C22A H22E 111.7
H22D C22A H22E 113.2
O2A C22A H22F 106.7
H22D C22A H22F 111.2
H22E C22A H22F 103.3
O3A C23A H23D 109.4
O3A C23A H23E 108.6
H23D C23A H23E 114.0
O3A C23A H23F 107.5
H23D C23A H23F 106.8
H23E C23A H23F 110.4
C25 O7 H71 110.6
C26 O8 H81 107.2
O5 C24 O6 125.2(2)
O5 C24 C25 118.2(2)
O6 C24 C25 116.5(2)
O7 C25 C26 107.4(2)
O7 C25 C24 112.12(19)
C26 C25 C24 111.2(2)
O7 C25 H25 109.9
C26 C25 H25 111.0
C24 C25 H25 105.2
O8 C26 C25 108.07(19)
O8 C26 H26A 111.5
C25 C26 H26A 108.8
O8 C26 H26B 107.5
C25 C26 H26B 112.1
H26A C26 H26B 109.0
C25A O7A H72 107.9
C26A O8A H82 109.6
O6A C24A O5A 125.2(2)
O6A C24A C25A 115.8(2)
O5A C24A C25A 119.0(2)
O7A C25A C26A 108.2(2)
O7A C25A C24A 112.52(19)
C26A C25A C24A 109.6(2)
O7A C25A H25A 106.3
C26A C25A H25A 108.1
C24A C25A H25A 112.0
O8A C26A C25A 107.92(19)
O8A C26A H26C 109.1
C25A C26A H26C 110.1
O8A C26A H26D 110.0
C25A C26A H26D 110.3
H26C C26A H26D 109.4
H11W O1W H12W 105.2
H21W O2W H22W 112.6
H31W O3W H32W 105.1
H41W O4W H42W 103.6
H51W O5W H52W 111.5
H61W O6W H62W 94.5
H71W O7W H72W 109.4
H81W O8W H82W 96.1
H91W O9W H92W 101.5
H1W O10W H2W 105.4

loop_
_geom_bond_atom_site_label_1
_geom_bond_atom_site_label_2
_geom_bond_site_symmetry_2
_geom_bond_distance
_geom_bond_publ_flag
O1 C11 . 1.431(3) ?
O1 C12 . 1.434(3) ?
O2 C2 . 1.366(3) ?
O2 C22 . 1.428(3) ?
O3 C3 . 1.367(3) ?
O3 C23 . 1.425(3) ?
O4 C9 . 1.236(3) ?
N1 C9 . 1.360(3) ?
N1 C5 . 1.423(3) ?
N1 C8 . 1.489(3) ?
N2 C16 . 1.515(3) ?
N2 C15 . 1.517(3) ?
N2 C21 . 1.541(3) ?
N2 H2 . 0.9979 ?
C1 C2 . 1.387(3) ?
C1 C6 . 1.391(3) ?
C1 H1 . 0.9719 ?
C2 C3 . 1.420(3) ?
C3 C4 . 1.389(3) ?
C4 C5 . 1.394(3) ?
C4 H4 . 1.0249 ?
C5 C6 . 1.380(3) ?
C6 C7 . 1.513(3) ?
C7 C21 . 1.542(3) ?
C7 C17 . 1.544(3) ?
C7 C8 . 1.558(3) ?
C8 C18 . 1.529(3) ?
C8 H8 . 0.9834 ?
C9 C10 . 1.520(3) ?
C10 C11 . 1.547(3) ?
C10 H10A . 1.0136 ?
C10 H10B . 0.9618 ?
C11 C18 . 1.536(3) ?
C11 H11 . 0.9914 ?
C12 C13 . 1.503(4) ?
C12 H12A . 0.9510 ?
C12 H12B . 0.9868 ?
C13 C14 . 1.333(4) ?
C13 H13 . 0.9746 ?
C14 C15 . 1.499(4) ?
C14 C19 . 1.518(3) ?
C15 H15A . 0.9717 ?
C15 H15B . 0.9621 ?
C16 C17 . 1.518(4) ?
C16 H16A . 1.0338 ?
C16 H16B . 0.9748 ?
C17 H17A . 1.0305 ?
C17 H17B . 0.9321 ?
C18 C19 . 1.549(3) ?
C18 H18 . 1.0115 ?
C19 C20 . 1.537(3) ?
C19 H19 . 1.0008 ?
C20 C21 . 1.509(4) ?
C20 H20A . 0.9602 ?
C20 H20B . 0.9288 ?
C21 H21 . 0.9597 ?
C22 H22A . 1.0034 ?
C22 H22B . 1.0103 ?
C22 H22C . 1.0065 ?
C23 H23A . 1.0119 ?
C23 H23B . 0.9785 ?
C23 H23C . 0.9679 ?
O1A C12A . 1.436(3) ?
O1A C11A . 1.438(3) ?
O2A C2A . 1.374(3) ?
O2A C22A . 1.432(3) ?
O3A C3A . 1.367(3) ?
O3A C23A . 1.431(3) ?
O4A C9A . 1.240(3) ?
N1A C9A . 1.360(3) ?
N1A C5A . 1.421(3) ?
N1A C8A . 1.492(3) ?
N2A C16A . 1.510(3) ?
N2A C15A . 1.512(3) ?
N2A C21A . 1.537(3) ?
N2A H2A . 0.8871 ?
C1A C2A . 1.386(3) ?
C1A C6A . 1.393(3) ?
C1A H1A . 1.0121 ?
C2A C3A . 1.419(3) ?
C3A C4A . 1.390(3) ?
C4A C5A . 1.395(3) ?
C4A H4A . 0.9079 ?
C5A C6A . 1.385(3) ?
C6A C7A . 1.503(3) ?
C7A C21A . 1.542(3) ?
C7A C17A . 1.553(3) ?
C7A C8A . 1.560(3) ?
C8A C18A . 1.529(3) ?
C8A H8A . 0.9765 ?
C9A C10A . 1.517(3) ?
C10A C11A . 1.546(3) ?
C10A H10C . 1.0106 ?
C10A H10D . 0.9329 ?
C11A C18A . 1.541(3) ?
C11A H11A . 0.9781 ?
C12A C13A . 1.504(4) ?
C12A H12C . 1.0283 ?
C12A H12D . 0.9793 ?
C13A C14A . 1.329(4) ?
C13A H13A . 0.9513 ?
C14A C15A . 1.504(4) ?
C14A C19A . 1.523(4) ?
C15A H15C . 1.0120 ?
C15A H15D . 0.9272 ?
C16A C17A . 1.521(4) ?
C16A H16C . 1.0259 ?
C16A H16D . 0.9807 ?
C17A H17C . 0.9905 ?
C17A H17D . 0.9780 ?
C18A C19A . 1.541(3) ?
C18A H18A . 0.9682 ?
C19A C20A . 1.533(3) ?
C19A H19A . 0.9585 ?
C20A C21A . 1.512(3) ?
C20A H20C . 0.9681 ?
C20A H20D . 0.9844 ?
C21A H21A . 0.9522 ?
C22A H22D . 1.0003 ?
C22A H22E . 1.0421 ?
C22A H22F . 1.0233 ?
C23A H23D . 0.9582 ?
C23A H23E . 0.9832 ?
C23A H23F . 0.9717 ?
O5 C24 . 1.255(3) ?
O6 C24 . 1.256(3) ?
O7 C25 . 1.423(3) ?
O7 H71 . 0.8645 ?
O8 C26 . 1.428(3) ?
O8 H81 . 0.8470 ?
C24 C25 . 1.540(3) ?
C25 C26 . 1.518(4) ?
C25 H25 . 0.9559 ?
C26 H26A . 0.9691 ?
C26 H26B . 1.0202 ?
O5A C24A . 1.258(3) ?
O6A C24A . 1.254(3) ?
O7A C25A . 1.431(3) ?
O7A H72 . 0.9330 ?
O8A C26A . 1.431(3) ?
O8A H82 . 0.8418 ?
C24A C25A . 1.533(3) ?
C25A C26A . 1.522(4) ?
C25A H25A . 1.0101 ?
C26A H26C . 1.0221 ?
C26A H26D . 1.0017 ?
O1W H11W . 0.9283 ?
O1W H12W . 0.8586 ?
O2W H21W . 0.8951 ?
O2W H22W . 0.8870 ?
O3W H31W . 0.9042 ?
O3W H32W . 0.9090 ?
O4W H41W . 0.8959 ?
O4W H42W . 0.9927 ?
O5W H51W . 0.8940 ?
O5W H52W . 0.9877 ?
O6W H61W . 0.8154 ?
O6W H62W . 0.9394 ?
O7W H71W . 0.8689 ?
O7W H72W . 0.8516 ?
O8W H81W . 0.9338 ?
O8W H82W . 0.9215 ?
O9W H91W . 0.9554 ?
O9W H92W . 0.8561 ?
O10W H1W . 0.9164 ?
O10W H2W . 0.9005 ?

loop_
_geom_hbond_atom_site_label_D
_geom_hbond_atom_site_label_H
_geom_hbond_atom_site_label_A
_geom_hbond_site_symmetry_A
_geom_hbond_distance_DH
_geom_hbond_distance_HA
_geom_hbond_distance_DA
_geom_hbond_angle_DHA
N2 H2 O5 . 1.00 1.78 2.694(3) 150.5
N2 H2 O7 . 1.00 2.38 3.075(3) 126.1
N2A H2A O5A 1_556 0.89 1.88 2.738(3) 162.7
O7 H71 O2W . 0.86 1.85 2.711(3) 176.9
O8 H81 O4A 1_545 0.85 2.01 2.835(3) 165.5
O7A H72 O4W . 0.93 1.89 2.766(3) 155.9
O8A H82 O4 1_654 0.84 1.98 2.806(2) 167.4
O1W H11W O6 . 0.93 1.77 2.698(3) 175.6
O1W H12W O6A 1_445 0.86 1.92 2.750(3) 161.2
O2W H21W O6A 1_455 0.90 1.82 2.714(3) 174.7
O2W H22W O4W . 0.89 1.96 2.832(3) 169.0
O3W H31W O2W . 0.90 1.91 2.798(3) 165.3
O3W H32W O10W . 0.91 1.90 2.804(3) 171.8
O4W H41W O5W . 0.90 1.85 2.738(3) 169.2
O4W H42W O9W . 0.99 1.76 2.730(3) 165.1
O5W H51W O8W . 0.89 2.03 2.919(3) 175.8
O5W H52W O5 1_655 0.99 1.74 2.706(3) 166.0
O6W H61W O5W . 0.82 1.78 2.590(5) 172.7
O6W H62W O7 . 0.94 1.84 2.781(4) 175.9
O7W H71W O6 1_655 0.87 1.87 2.736(3) 176.0
O7W H72W O5A 1_545 0.85 1.92 2.731(3) 159.3
O8W H81W O7W . 0.93 1.83 2.743(3) 165.7
O8W H82W O3W . 0.92 1.88 2.796(3) 173.9
O9W H91W O1W 1_565 0.96 1.73 2.683(3) 176.6
O9W H92W O8W 1_565 0.86 2.01 2.869(3) 177.8
O10W H1W O7W . 0.92 1.88 2.786(3) 168.6
O10W H2W O7A . 0.90 1.91 2.807(3) 175.6

loop_
_geom_torsion_atom_site_label_1
_geom_torsion_atom_site_label_2
_geom_torsion_atom_site_label_3
_geom_torsion_atom_site_label_4
_geom_torsion
_geom_torsion_publ_flag
C22 O2 C2 C1 9.7(3) ?
C22 O2 C2 C3 -171.7(2) ?
C6 C1 C2 O2 -177.8(2) ?
C6 C1 C2 C3 3.7(3) ?
C23 O3 C3 C4 -1.8(3) ?
C23 O3 C3 C2 178.1(2) ?
O2 C2 C3 O3 -3.0(3) ?
C1 C2 C3 O3 175.8(2) ?
O2 C2 C3 C4 177.0(2) ?
C1 C2 C3 C4 -4.3(3) ?
O3 C3 C4 C5 -178.9(2) ?
C2 C3 C4 C5 1.2(3) ?
C3 C4 C5 C6 2.5(3) ?
C3 C4 C5 N1 -174.5(2) ?
C9 N1 C5 C6 -159.1(2) ?
C8 N1 C5 C6 -4.6(3) ?
C9 N1 C5 C4 18.3(4) ?
C8 N1 C5 C4 172.7(2) ?
C4 C5 C6 C1 -3.2(4) ?
N1 C5 C6 C1 174.3(2) ?
C4 C5 C6 C7 174.2(2) ?
N1 C5 C6 C7 -8.3(3) ?
C2 C1 C6 C5 0.0(3) ?
C2 C1 C6 C7 -176.8(2) ?
C5 C6 C7 C21 140.9(2) ?
C1 C6 C7 C21 -42.0(3) ?
C5 C6 C7 C17 -103.0(2) ?
C1 C6 C7 C17 74.1(3) ?
C5 C6 C7 C8 16.8(2) ?
C1 C6 C7 C8 -166.1(2) ?
C9 N1 C8 C18 47.0(2) ?
C5 N1 C8 C18 -109.5(2) ?
C9 N1 C8 C7 171.25(19) ?
C5 N1 C8 C7 14.8(2) ?
C6 C7 C8 N1 -18.4(2) ?
C21 C7 C8 N1 -142.44(19) ?
C17 C7 C8 N1 102.4(2) ?
C6 C7 C8 C18 98.2(2) ?
C21 C7 C8 C18 -25.9(3) ?
C17 C7 C8 C18 -141.0(2) ?
C5 N1 C9 O4 -23.3(4) ?
C8 N1 C9 O4 -175.4(2) ?
C5 N1 C9 C10 158.0(2) ?
C8 N1 C9 C10 5.9(3) ?
O4 C9 C10 C11 145.6(2) ?
N1 C9 C10 C11 -35.7(3) ?
C12 O1 C11 C18 -67.1(3) ?
C12 O1 C11 C10 172.45(19) ?
C9 C10 C11 O1 131.6(2) ?
C9 C10 C11 C18 8.3(3) ?
C11 O1 C12 C13 89.8(3) ?
O1 C12 C13 C14 -66.2(3) ?
C12 C13 C14 C15 178.3(2) ?
C12 C13 C14 C19 -2.0(4) ?
C13 C14 C15 N2 -127.1(2) ?
C19 C14 C15 N2 53.2(3) ?
C16 N2 C15 C14 76.4(2) ?
C21 N2 C15 C14 -45.4(3) ?
C15 N2 C16 C17 -140.8(2) ?
C21 N2 C16 C17 -16.0(2) ?
N2 C16 C17 C7 36.0(2) ?
C6 C7 C17 C16 -165.10(19) ?
C21 C7 C17 C16 -42.0(2) ?
C8 C7 C17 C16 80.4(2) ?
N1 C8 C18 C11 -72.0(2) ?
C7 C8 C18 C11 172.32(19) ?
N1 C8 C18 C19 156.84(17) ?
C7 C8 C18 C19 41.1(3) ?
O1 C11 C18 C8 -73.6(2) ?
C10 C11 C18 C8 43.5(2) ?
O1 C11 C18 C19 54.0(3) ?
C10 C11 C18 C19 171.11(19) ?
C13 C14 C19 C20 178.3(2) ?
C15 C14 C19 C20 -2.0(3) ?
C13 C14 C19 C18 58.9(3) ?
C15 C14 C19 C18 -121.4(2) ?
C8 C18 C19 C14 59.3(3) ?
C11 C18 C19 C14 -66.1(3) ?
C8 C18 C19 C20 -61.3(2) ?
C11 C18 C19 C20 173.3(2) ?
C14 C19 C20 C21 -56.2(2) ?
C18 C19 C20 C21 68.1(2) ?
C19 C20 C21 N2 63.5(2) ?
C19 C20 C21 C7 -55.3(3) ?
C16 N2 C21 C20 -135.6(2) ?
C15 N2 C21 C20 -11.1(3) ?
C16 N2 C21 C7 -10.2(2) ?
C15 N2 C21 C7 114.3(2) ?
C6 C7 C21 C20 -84.3(2) ?
C17 C7 C21 C20 153.5(2) ?
C8 C7 C21 C20 33.1(3) ?
C6 C7 C21 N2 153.86(19) ?
C17 C7 C21 N2 31.7(2) ?
C8 C7 C21 N2 -88.7(2) ?
C22A O2A C2A C1A 9.3(3) ?
C22A O2A C2A C3A -172.0(2) ?
C6A C1A C2A O2A -178.2(2) ?
C6A C1A C2A C3A 3.1(3) ?
C23A O3A C3A C4A -4.7(3) ?
C23A O3A C3A C2A 175.5(2) ?
O2A C2A C3A O3A -3.1(3) ?
C1A C2A C3A O3A 175.7(2) ?
O2A C2A C3A C4A 177.1(2) ?
C1A C2A C3A C4A -4.1(3) ?
O3A C3A C4A C5A -178.7(2) ?
C2A C3A C4A C5A 1.0(3) ?
C3A C4A C5A C6A 2.9(3) ?
C3A C4A C5A N1A -174.5(2) ?
C9A N1A C5A C6A -158.4(2) ?
C8A N1A C5A C6A -6.7(3) ?
C9A N1A C5A C4A 19.3(4) ?
C8A N1A C5A C4A 171.0(2) ?
C4A C5A C6A C1A -3.9(3) ?
N1A C5A C6A C1A 174.0(2) ?
C4A C5A C6A C7A 175.3(2) ?
N1A C5A C6A C7A -6.8(3) ?
C2A C1A C6A C5A 0.8(3) ?
C2A C1A C6A C7A -178.3(2) ?
C5A C6A C7A C21A 140.7(2) ?
C1A C6A C7A C21A -40.2(3) ?
C5A C6A C7A C17A -103.4(2) ?
C1A C6A C7A C17A 75.7(3) ?
C5A C6A C7A C8A 16.5(2) ?
C1A C6A C7A C8A -164.4(2) ?
C9A N1A C8A C18A 47.3(3) ?
C5A N1A C8A C18A -106.7(2) ?
C9A N1A C8A C7A 170.7(2) ?
C5A N1A C8A C7A 16.6(2) ?
C6A C7A C8A N1A -19.3(2) ?
C21A C7A C8A N1A -143.2(2) ?
C17A C7A C8A N1A 102.0(2) ?
C6A C7A C8A C18A 96.7(2) ?
C21A C7A C8A C18A -27.2(3) ?
C17A C7A C8A C18A -141.9(2) ?
C5A N1A C9A O4A -25.3(4) ?
C8A N1A C9A O4A -174.5(2) ?
C5A N1A C9A C10A 156.8(2) ?
C8A N1A C9A C10A 7.7(3) ?
O4A C9A C10A C11A 141.1(2) ?
N1A C9A C10A C11A -41.0(3) ?
C12A O1A C11A C18A -64.4(3) ?
C12A O1A C11A C10A 175.23(19) ?
C9A C10A C11A O1A 137.7(2) ?
C9A C10A C11A C18A 14.6(3) ?
C11A O1A C12A C13A 90.5(2) ?
O1A C12A C13A C14A -67.3(3) ?
C12A C13A C14A C15A 179.2(2) ?
C12A C13A C14A C19A -3.9(4) ?
C13A C14A C15A N2A -131.6(2) ?
C19A C14A C15A N2A 51.3(3) ?
C16A N2A C15A C14A 78.2(3) ?
C21A N2A C15A C14A -43.6(3) ?
C15A N2A C16A C17A -140.5(2) ?
C21A N2A C16A C17A -15.4(2) ?
N2A C16A C17A C7A 35.9(2) ?
C6A C7A C17A C16A -165.23(19) ?
C21A C7A C17A C16A -42.3(2) ?
C8A C7A C17A C16A 80.3(2) ?
N1A C8A C18A C19A 156.93(18) ?
C7A C8A C18A C19A 41.6(3) ?
N1A C8A C18A C11A -70.9(2) ?
C7A C8A C18A C11A 173.79(19) ?
O1A C11A C18A C8A -77.1(2) ?
C10A C11A C18A C8A 39.2(3) ?
O1A C11A C18A C19A 51.9(3) ?
C10A C11A C18A C19A 168.3(2) ?
C13A C14A C19A C20A -178.0(2) ?
C15A C14A C19A C20A -1.0(3) ?
C13A C14A C19A C18A 62.9(3) ?
C15A C14A C19A C18A -120.0(2) ?
C8A C18A C19A C14A 59.2(3) ?
C11A C18A C19A C14A -67.7(3) ?
C8A C18A C19A C20A -60.9(2) ?
C11A C18A C19A C20A 172.2(2) ?
C14A C19A C20A C21A -56.1(2) ?
C18A C19A C20A C21A 67.4(2) ?
C19A C20A C21A N2A 63.5(2) ?
C19A C20A C21A C7A -55.3(3) ?
C16A N2A C21A C20A -136.4(2) ?
C15A N2A C21A C20A -11.8(3) ?
C16A N2A C21A C7A -11.3(2) ?
C15A N2A C21A C7A 113.3(2) ?
C6A C7A C21A C20A -82.9(2) ?
C17A C7A C21A C20A 154.6(2) ?
C8A C7A C21A C20A 34.3(3) ?
C6A C7A C21A N2A 155.24(18) ?
C17A C7A C21A N2A 32.7(2) ?
C8A C7A C21A N2A -87.6(2) ?
O5 C24 C25 O7 -8.3(3) yes
O5 C24 C25 C26 111.9(3) yes
O6 C24 C25 O7 171.4(2) yes
O6 C24 C25 C26 -68.4(3) yes
O7 C25 C26 O8 65.1(2) yes
C24 C25 C26 O8 -57.9(3) yes
O5A C24A C25A O7A -11.6(3) yes
O5A C24A C25A C26A 108.8(2) yes
O6A C24A C25A O7A 168.4(2) yes
O6A C24A C25A C26A -71.2(3) yes
O7A C25A C26A O8A 67.1(2) yes
C24A C25A C26A O8A -55.9(3) yes
